data_4311279
loop_
_publ_author_name
'Rolf W. Saalfrank'
'Christian Deutscher'
'Stefan Sperner'
'Takayuki Nakajima'
'Ayuk M. Ako'
'Eveline Uller'
'Frank Hampel'
'Frank W. Heinemann'

_publ_contact_author 'Dr. Frank Hampel'
_publ_contact_author_email hampel@organik.uni-erlangen.de
_publ_section_title
;
 Six-Membered Metalla-coronands. Synthesis and Crystal Packing: Columns,
 Compartments, and 3D-Networks,
;
_journal_name_full 'Inorganic Chemistry'
_journal_page_first 4372
_journal_page_last 4382
_journal_paper_doi 10.1021/ic049799w
_journal_volume 43
_journal_year 2004
_chemical_formula_sum 'C38 H80 Cl12 Fe6 N6 O12'
_chemical_formula_weight 1573.58
_chemical_name_systematic
;
  ?
;
_space_group_IT_number 148
_symmetry_cell_setting rhombohedral
_symmetry_space_group_name_Hall '-R 3'
_symmetry_space_group_name_H-M 'R -3 :H'
_atom_sites_solution_hydrogens geom
_atom_sites_solution_primary direct
_atom_sites_solution_secondary difmap
_audit_creation_method SHELXL
_cell_angle_alpha 90.00
_cell_angle_beta 90.00
_cell_angle_gamma 120.00
_cell_formula_units_Z 3
_cell_length_a 15.095(2)
_cell_length_b 15.095(2)
_cell_length_c 23.647(3)
_cell_measurement_reflns_used 15
_cell_measurement_temperature 275(2)
_cell_volume 4666.3(11)
_computing_cell_refinement 'Nonius Express'
_computing_data_collection 'Nonius Express'
_computing_data_reduction MoleN
_computing_molecular_graphics 'SHELXTL NT'
_computing_publication_material 'SHELXTL NT'
_computing_structure_refinement 'SHELXL-93 (Sheldrick, 1993)'
_computing_structure_solution 'SHELXS-86 (Sheldrick, 1990)'
_diffrn_ambient_temperature 275(2)
_diffrn_measurement_device 'Nonius Mach3'
_diffrn_radiation_monochromator graphite
_diffrn_radiation_source 'fine-focus rotating anode'
_diffrn_radiation_type MoK\a
_diffrn_radiation_wavelength 0.71073
_diffrn_reflns_av_R_equivalents 0.0608
_diffrn_reflns_av_sigmaI/netI 0.0897
_diffrn_reflns_limit_h_max 16
_diffrn_reflns_limit_h_min 0
_diffrn_reflns_limit_k_max 16
_diffrn_reflns_limit_k_min 0
_diffrn_reflns_limit_l_max 29
_diffrn_reflns_limit_l_min -29
_diffrn_reflns_number 2352
_diffrn_reflns_theta_max 26.25
_diffrn_reflns_theta_min 2.58
_diffrn_standards_number 9
_exptl_absorpt_coefficient_mu 1.933
_exptl_absorpt_correction_T_max 14.9
_exptl_absorpt_correction_T_min 5.8
_exptl_absorpt_correction_type psi-scan
_exptl_crystal_colour yellow
_exptl_crystal_density_diffrn 1.680
_exptl_crystal_description block
_exptl_crystal_F_000 2418
_exptl_crystal_size_max 0.35
_exptl_crystal_size_mid 0.30
_exptl_crystal_size_min 0.30
_refine_diff_density_max 1.395
_refine_diff_density_min -1.092
_refine_diff_density_rms 0.141
_refine_ls_extinction_method none
_refine_ls_goodness_of_fit_all 1.156
_refine_ls_goodness_of_fit_obs 1.308
_refine_ls_hydrogen_treatment 'riding model'
_refine_ls_matrix_type full
_refine_ls_number_parameters 113
_refine_ls_number_reflns 2110
_refine_ls_number_restraints 1
_refine_ls_restrained_S_all 1.156
_refine_ls_restrained_S_obs 1.308
_refine_ls_R_factor_all 0.1506
_refine_ls_R_factor_obs 0.0716
_refine_ls_shift/esd_max 0.051
_refine_ls_shift/esd_mean 0.006
_refine_ls_structure_factor_coef Fsqd
_refine_ls_weighting_details 'w=1/[\s^2^(Fo^2^)+(0.1000P)^2^+14.6800P] where P=(Fo^2^+2Fc^2^)/3'
_refine_ls_weighting_scheme calc
_refine_ls_wR_factor_all 0.2315
_refine_ls_wR_factor_obs 0.1888
_reflns_number_observed 1137
_reflns_number_total 2110
_reflns_observed_criterion >2sigma(I)
_cod_data_source_file ic049799wsi20040216_012135_13.cif
_cod_data_source_block eu01
_cod_depositor_comments
;
The following automatic conversions were performed:
'_symmetry_cell_setting' value 'Rhombohedral' changed to 'rhombohedral'
according to '/home/saulius/struct/CIF-dictionaries/cif_core.dic'
dictionary named 'cif_core.dic' version 2.4.1 from 2010-06-29.

Automatic conversion script
Id: cif_fix_enum 1527 2010-12-29 10:47:43Z saulius 

The following automatic conversions were performed:

'_exptl_absorpt_correction_type' tag value 'psi-scans' was replaced
with 'psi-scan' value.

Automatic conversion script
Id: cif_fix_values 1646 2011-03-28 12:23:43Z adriana 

The following automatic conversions were performed:

'_refine_ls_weighting_scheme' value 'calc
w=1/[\s^2^(Fo^2^)+(0.1000P)^2^+14.6800P] where P=(Fo^2^+2Fc^2^)/3'
was changed to 'calc'. New tag '_refine_ls_weighting_details' was
created. The value of the new tag was set to
'w=1/[\s^2^(Fo^2^)+(0.1000P)^2^+14.6800P] where P=(Fo^2^+2Fc^2^)/3'.

Automatic conversion script
Id: cif_fix_values 3143 2015-03-26 13:38:13Z robertas 
;
_cod_original_cell_volume 4666.5(9)
_cod_original_sg_symbol_H-M 'R -3'
_cod_database_code 4311279

loop_
_symmetry_equiv_pos_as_xyz
'x, y, z'
'-y, x-y, z'
'-x+y, -x, z'
'x+2/3, y+1/3, z+1/3'
'-y+2/3, x-y+1/3, z+1/3'
'-x+y+2/3, -x+1/3, z+1/3'
'x+1/3, y+2/3, z+2/3'
'-y+1/3, x-y+2/3, z+2/3'
'-x+y+1/3, -x+2/3, z+2/3'
'-x, -y, -z'
'y, -x+y, -z'
'x-y, x, -z'
'-x+2/3, -y+1/3, -z+1/3'
'y+2/3, -x+y+1/3, -z+1/3'
'x-y+2/3, x+1/3, -z+1/3'
'-x+1/3, -y+2/3, -z+2/3'
'y+1/3, -x+y+2/3, -z+2/3'
'x-y+1/3, x+2/3, -z+2/3'

loop_
_atom_site_aniso_label
_atom_site_aniso_U_11
_atom_site_aniso_U_22
_atom_site_aniso_U_33
_atom_site_aniso_U_23
_atom_site_aniso_U_13
_atom_site_aniso_U_12
Fe1 0.0461(7) 0.0488(8) 0.0358(6) 0.0009(5) 0.0005(5) 0.0252(6)
O1 0.046(3) 0.052(3) 0.032(3) 0.002(2) 0.002(2) 0.026(3)
N1 0.051(4) 0.069(5) 0.049(4) -0.003(4) 0.009(3) 0.031(4)
C1 0.079(7) 0.063(6) 0.063(6) 0.003(5) 0.019(5) 0.044(6)
Cl1 0.0633(15) 0.073(2) 0.0663(15) 0.0090(12) -0.0071(12) 0.0395(13)
O2 0.051(3) 0.049(3) 0.045(3) -0.004(3) 0.009(3) 0.025(3)
Cl2 0.132(4) 0.131(4) 0.304(9) 0.008(5) -0.022(4) 0.062(3)
C2 0.057(6) 0.070(6) 0.053(5) -0.007(5) 0.010(4) 0.034(5)
C3 0.072(6) 0.071(6) 0.043(5) 0.010(4) 0.013(4) 0.045(5)
C4 0.060(6) 0.062(5) 0.033(4) 0.000(4) -0.001(4) 0.035(5)
C5 0.041(5) 0.086(7) 0.073(7) -0.001(5) 0.002(5) 0.029(5)
C6 0.064(7) 0.114(10) 0.086(8) 0.013(7) 0.029(6) 0.045(7)
C7' 0.095(13) 0.095(13) 0.119(29) 0.000 0.000 0.047(7)
C7 0.095(13) 0.095(13) 0.119(29) 0.000 0.000 0.047(7)

loop_
_atom_site_label
_atom_site_type_symbol
_atom_site_fract_x
_atom_site_fract_y
_atom_site_fract_z
_atom_site_U_iso_or_equiv
_atom_site_thermal_displace_type
_atom_site_occupancy
_atom_site_calc_flag
_atom_site_refinement_flags
_atom_site_disorder_group
Fe1 Fe 0.78376(9) 0.98908(9) -0.00290(5) 0.0429(4) Uani 1 d . .
O1 O 0.8335(4) 0.9126(4) 0.0444(2) 0.0429(13) Uani 1 d . .
N1 N 0.6844(6) 0.9532(6) 0.0744(3) 0.056(2) Uani 1 d . .
C1 C 0.7022(8) 1.0559(7) 0.0921(4) 0.065(3) Uani 1 d . .
H1A H 0.6739(8) 1.0510(7) 0.1295(4) 0.077 Uiso 1 calc R .
H1B H 0.6676(8) 1.0782(7) 0.0661(4) 0.077 Uiso 1 calc R .
Cl1 Cl 0.6737(2) 1.0218(2) -0.05634(10) 0.0650(7) Uani 1 d . .
O2 O 0.8578(4) 1.1197(4) 0.0417(2) 0.0486(14) Uani 1 d . .
Cl2 Cl 0.4210(4) 0.7885(4) -0.0751(3) 0.190(3) Uani 1 d D .
C2 C 0.8153(7) 1.1333(7) 0.0927(4) 0.059(2) Uani 1 d . .
H2A H 0.8259(7) 1.2021(7) 0.0946(4) 0.071 Uiso 1 calc R .
H2B H 0.8476(7) 1.1224(7) 0.1253(4) 0.071 Uiso 1 calc R .
C3 C 0.7226(7) 0.9081(8) 0.1180(3) 0.058(2) Uani 1 d . .
H3A H 0.7258(7) 0.9391(8) 0.1544(3) 0.069 Uiso 1 calc R .
H3B H 0.6746(7) 0.8353(8) 0.1211(3) 0.069 Uiso 1 calc R .
C4 C 0.8265(6) 0.9239(7) 0.1037(3) 0.050(2) Uani 1 d . .
H4A H 0.8789(6) 0.9918(7) 0.1154(3) 0.060 Uiso 1 calc R .
H4B H 0.8377(6) 0.8743(7) 0.1238(3) 0.060 Uiso 1 calc R .
C5 C 0.5738(7) 0.8810(8) 0.0610(4) 0.068(3) Uani 1 d . .
H5A H 0.5670(7) 0.8171(8) 0.0476(4) 0.082 Uiso 1 calc R .
H5B H 0.5536(7) 0.9098(8) 0.0303(4) 0.082 Uiso 1 calc R .
C6 C 0.5008(8) 0.8579(10) 0.1097(5) 0.087(4) Uani 1 d . .
H6A H 0.4322(8) 0.8114(10) 0.0974(5) 0.131 Uiso 1 calc R .
H6B H 0.5050(8) 0.9202(10) 0.1226(5) 0.131 Uiso 1 calc R .
H6C H 0.5186(8) 0.8275(10) 0.1400(5) 0.131 Uiso 1 calc R .
C7' C 0.3333 0.6667 -0.0975(20) 0.103(11) Uani 0.50 d SPD .
H7'A H 0.3333 0.6667 -0.1381(20) 0.123 Uiso 0.50 d SPR .
C7 C 0.3333 0.6667 -0.0485(20) 0.103(11) Uani 0.50 d SPD .
H7A H 0.3333 0.6667 -0.0079(20) 0.123 Uiso 0.50 d SPR .

loop_
_atom_type_symbol
_atom_type_description
_atom_type_scat_dispersion_real
_atom_type_scat_dispersion_imag
_atom_type_scat_source
C C 0.0033 0.0016 'International Tables Vol C Tables 4.2.6.8 and 6.1.1.4'
H H 0.0000 0.0000 'International Tables Vol C Tables 4.2.6.8 and 6.1.1.4'
N N 0.0061 0.0033 'International Tables Vol C Tables 4.2.6.8 and 6.1.1.4'
O O 0.0106 0.0060 'International Tables Vol C Tables 4.2.6.8 and 6.1.1.4'
Cl Cl 0.1484 0.1585 'International Tables Vol C Tables 4.2.6.8 and 6.1.1.4'
Fe Fe 0.3463 0.8444 'International Tables Vol C Tables 4.2.6.8 and 6.1.1.4'

loop_
_geom_angle_atom_site_label_1
_geom_angle_atom_site_label_2
_geom_angle_atom_site_label_3
_geom_angle
_geom_angle_site_symmetry_1
_geom_angle_site_symmetry_3
_geom_angle_publ_flag
O2 Fe1 O1 100.9(2) 12_655 11_565 ?
O2 Fe1 O1 74.0(2) 12_655 . ?
O1 Fe1 O1 98.6(3) 11_565 . ?
O2 Fe1 O2 166.9(3) 12_655 . ?
O1 Fe1 O2 73.4(2) 11_565 . ?
O1 Fe1 O2 95.0(2) . . ?
O2 Fe1 N1 106.3(3) 12_655 . ?
O1 Fe1 N1 150.7(3) 11_565 . ?
O1 Fe1 N1 78.7(2) . . ?
O2 Fe1 N1 77.7(2) . . ?
O2 Fe1 Cl1 91.9(2) 12_655 . ?
O1 Fe1 Cl1 98.4(2) 11_565 . ?
O1 Fe1 Cl1 159.7(2) . . ?
O2 Fe1 Cl1 100.5(2) . . ?
N1 Fe1 Cl1 91.8(2) . . ?
C4 O1 Fe1 126.9(5) . 12_655 ?
C4 O1 Fe1 114.2(5) . . ?
Fe1 O1 Fe1 106.0(2) 12_655 . ?
C1 N1 C5 111.7(7) . . ?
C1 N1 C3 111.5(7) . . ?
C5 N1 C3 110.9(8) . . ?
C1 N1 Fe1 103.0(5) . . ?
C5 N1 Fe1 111.6(5) . . ?
C3 N1 Fe1 107.8(5) . . ?
N1 C1 C2 110.6(7) . . ?
C2 O2 Fe1 132.6(5) . 11_565 ?
C2 O2 Fe1 120.9(5) . . ?
Fe1 O2 Fe1 106.4(2) 11_565 . ?
C7' Cl2 C7 38.8(21) . . ?
O2 C2 C1 107.2(7) . . ?
C4 C3 N1 112.4(7) . . ?
O1 C4 C3 109.6(6) . . ?
N1 C5 C6 115.2(9) . . ?
C7 C7' Cl2 72.2(15) . 2_665 ?
C7 C7' Cl2 72.2(15) . . ?
Cl2 C7' Cl2 111.1(14) 2_665 . ?
C7 C7' Cl2 72.2(15) . 3_565 ?
Cl2 C7' Cl2 111.1(14) 2_665 3_565 ?
Cl2 C7' Cl2 111.1(14) . 3_565 ?
C7' C7 Cl2 69.0(14) . 2_665 ?
C7' C7 Cl2 69.0(14) . . ?
Cl2 C7 Cl2 107.9(15) 2_665 . ?
C7' C7 Cl2 69.0(14) . 3_565 ?
Cl2 C7 Cl2 107.9(15) 2_665 3_565 ?
Cl2 C7 Cl2 107.9(15) . 3_565 ?

loop_
_geom_bond_atom_site_label_1
_geom_bond_atom_site_label_2
_geom_bond_distance
_geom_bond_site_symmetry_2
_geom_bond_publ_flag
Fe1 O2 1.969(5) 12_655 ?
Fe1 O1 1.988(5) 11_565 ?
Fe1 O1 2.004(5) . ?
Fe1 O2 2.012(5) . ?
Fe1 N1 2.251(7) . ?
Fe1 Cl1 2.329(2) . ?
O1 C4 1.423(9) . ?
O1 Fe1 1.988(5) 12_655 ?
N1 C1 1.495(11) . ?
N1 C5 1.502(11) . ?
N1 C3 1.501(11) . ?
C1 C2 1.511(13) . ?
O2 C2 1.429(9) . ?
O2 Fe1 1.969(5) 11_565 ?
Cl2 C7' 1.73(2) . ?
Cl2 C7 1.76(2) . ?
C3 C4 1.502(11) . ?
C5 C6 1.510(13) . ?
C7' C7 1.16(7) . ?
C7' Cl2 1.73(2) 2_665 ?
C7' Cl2 1.73(2) 3_565 ?
C7 Cl2 1.76(2) 2_665 ?
C7 Cl2 1.76(2) 3_565 ?
